data_7026189
loop_
_publ_author_name
'Sharma, Rakesh K.'
'Kedarnath, G.'
'Jain, Vimal K.'
'Wadawale, Amey'
'Nalliath, Manoj'
'Pillai, C. G. S.'
'Vishwanadh, B.'

_publ_section_title
;
 2-Pyridyl selenolates of antimony and bismuth: Synthesis,
 characterization, structures and their use as single source molecular
 precursor for the preparation of metal selenide nanostructures and thin
 films.
;
_journal_issue 37
_journal_name_full 'Dalton transactions (Cambridge, England : 2003)'
_journal_page_first 8779
_journal_page_last 8787
_journal_paper_doi 10.1039/c0dt00263a
_journal_volume 39
_journal_year 2010
_chemical_formula_sum 'C18 H18 Bi N3 O2 Se3'
_chemical_formula_weight 754.21
_chemical_name_systematic
;
?
;
_space_group_IT_number 14
_symmetry_cell_setting monoclinic
_symmetry_Int_Tables_number 14
_symmetry_space_group_name_Hall '-P 2yab'
_symmetry_space_group_name_H-M 'P 1 21/a 1'
_atom_sites_solution_hydrogens geom
_atom_sites_solution_primary direct
_atom_sites_solution_secondary difmap
_audit_creation_method SHELXL-97
_cell_angle_alpha 90.00
_cell_angle_beta 113.745(16)
_cell_angle_gamma 90.00
_cell_formula_units_Z 4
_cell_length_a 14.590(3)
_cell_length_b 11.6058(17)
_cell_length_c 14.852(3)
_cell_measurement_reflns_used 25
_cell_measurement_temperature 298(2)
_cell_measurement_theta_max 14.5
_cell_measurement_theta_min 10.1
_cell_volume 2302.0(8)
_computing_cell_refinement WinAFC
_computing_data_collection WinAFC
_computing_data_reduction CrystalStructure
_computing_molecular_graphics 'Ortep-3 for windows'
_computing_publication_material WinGX-1.70.01'
_computing_structure_refinement 'SHELXL-97 (Sheldrick, 1997)'
_computing_structure_solution SIR92
_diffrn_ambient_temperature 298(2)
_diffrn_measured_fraction_theta_full 0.996
_diffrn_measured_fraction_theta_max 0.996
_diffrn_measurement_device_type 'Rigaku AFC7S'
_diffrn_measurement_method \w-2\q
_diffrn_radiation_monochromator graphite
_diffrn_radiation_source 'fine-focus sealed tube'
_diffrn_radiation_type MoK\a
_diffrn_radiation_wavelength 0.71073
_diffrn_reflns_av_R_equivalents 0.0519
_diffrn_reflns_av_sigmaI/netI 0.2037
_diffrn_reflns_limit_h_max 18
_diffrn_reflns_limit_h_min -10
_diffrn_reflns_limit_k_max 0
_diffrn_reflns_limit_k_min -15
_diffrn_reflns_limit_l_max 17
_diffrn_reflns_limit_l_min -19
_diffrn_reflns_number 6325
_diffrn_reflns_theta_full 27.54
_diffrn_reflns_theta_max 27.54
_diffrn_reflns_theta_min 2.81
_diffrn_standards_decay_% -2.69
_diffrn_standards_interval_count 150
_diffrn_standards_number 3
_exptl_absorpt_coefficient_mu 12.414
_exptl_absorpt_correction_T_max 0.4770
_exptl_absorpt_correction_T_min 0.1474
_exptl_absorpt_correction_type psi-scan
_exptl_absorpt_process_details '(North, Phillips & Mathews, 1968)'
_exptl_crystal_colour yellow
_exptl_crystal_density_diffrn 2.130
_exptl_crystal_density_method 'not measured'
_exptl_crystal_description block
_exptl_crystal_F_000 1360
_exptl_crystal_size_max 0.15
_exptl_crystal_size_mid 0.15
_exptl_crystal_size_min 0.05
_refine_diff_density_max 1.369
_refine_diff_density_min -1.839
_refine_diff_density_rms 0.240
_refine_ls_extinction_method none
_refine_ls_goodness_of_fit_ref 0.925
_refine_ls_hydrogen_treatment constr
_refine_ls_matrix_type full
_refine_ls_number_parameters 242
_refine_ls_number_reflns 5283
_refine_ls_number_restraints 0
_refine_ls_restrained_S_all 0.925
_refine_ls_R_factor_all 0.2031
_refine_ls_R_factor_gt 0.0536
_refine_ls_shift/su_max 0.000
_refine_ls_shift/su_mean 0.000
_refine_ls_structure_factor_coef Fsqd
_refine_ls_weighting_details 'calc w=1/[\s^2^(Fo^2^)+(0.0513P)^2^+0.0000P] where P=(Fo^2^+2Fc^2^)/3'
_refine_ls_weighting_scheme calc
_refine_ls_wR_factor_gt 0.1110
_refine_ls_wR_factor_ref 0.1546
_reflns_number_gt 2204
_reflns_number_total 5283
_reflns_threshold_expression >2sigma(I)
_cod_data_source_file c0dt00263a.txt
_cod_data_source_block '[Bi{Se-C5H3(Me-3)N}3]'
_cod_original_sg_symbol_H-M 'P 21/a'
_cod_database_code 7026189

loop_
_symmetry_equiv_pos_as_xyz
'x, y, z'
'-x+1/2, y+1/2, -z'
'-x, -y, -z'
'x-1/2, -y-1/2, z'

loop_
_atom_site_label
_atom_site_type_symbol
_atom_site_fract_x
_atom_site_fract_y
_atom_site_fract_z
_atom_site_U_iso_or_equiv
_atom_site_adp_type
_atom_site_occupancy
_atom_site_symmetry_multiplicity
_atom_site_calc_flag
_atom_site_refinement_flags
Bi1 Bi 0.89101(4) 0.52745(5) 0.84464(5) 0.03993(18) Uani 1 1 d .
Se3 Se 1.09937(11) 0.53495(13) 0.91952(12) 0.0457(4) Uani 1 1 d .
Se2 Se 0.92051(12) 0.29436(13) 0.84151(14) 0.0507(5) Uani 1 1 d .
Se1 Se 0.87637(14) 0.55454(16) 0.65990(14) 0.0627(5) Uani 1 1 d .
N3 N 0.9889(10) 0.7331(11) 0.8748(10) 0.054(4) Uani 1 1 d .
N2 N 0.7349(9) 0.3916(10) 0.7775(10) 0.050(4) Uani 1 1 d .
N1 N 0.7425(11) 0.6787(11) 0.7094(10) 0.054(4) Uani 1 1 d .
C8 C 0.7257(13) 0.1841(13) 0.7675(13) 0.053(4) Uani 1 1 d .
C6 C 0.7690(18) 0.710(2) 0.4677(17) 0.138(5) Uani 1 1 d .
H6A H 0.8384 0.7313 0.4931 0.206 Uiso 1 1 calc R
H6B H 0.7315 0.7574 0.4122 0.206 Uiso 1 1 calc R
H6C H 0.7621 0.6305 0.4477 0.206 Uiso 1 1 calc R
C15 C 1.1429(12) 0.8906(13) 0.9362(12) 0.054(5) Uani 1 1 d .
H15 H 1.1943 0.9446 0.9572 0.065 Uiso 1 1 calc R
C16 C 1.0440(14) 0.9269(15) 0.8971(14) 0.064(5) Uani 1 1 d .
H16 H 1.0291 1.0052 0.8896 0.076 Uiso 1 1 calc R
C17 C 0.9688(12) 0.8482(14) 0.8696(13) 0.055(5) Uani 1 1 d .
H17 H 0.9028 0.8732 0.8469 0.066 Uiso 1 1 calc R
C14 C 1.1652(12) 0.7747(13) 0.9443(11) 0.044(4) Uani 1 1 d .
C11 C 0.6336(13) 0.3952(15) 0.7387(12) 0.058(5) Uani 1 1 d .
H11 H 0.6028 0.4669 0.7289 0.070 Uiso 1 1 calc R
C5 C 0.6686(15) 0.7513(16) 0.6968(16) 0.070(5) Uani 1 1 d .
H5 H 0.6449 0.7575 0.7462 0.084 Uiso 1 1 calc R
C1 C 0.7741(12) 0.6651(13) 0.6376(11) 0.048(4) Uani 1 1 d .
C2 C 0.7294(16) 0.7260(19) 0.5474(15) 0.081(6) Uani 1 1 d .
C18 C 1.2741(11) 0.7299(13) 0.9860(13) 0.057(5) Uani 1 1 d .
H18A H 1.3195 0.7940 1.0050 0.086 Uiso 1 1 calc R
H18B H 1.2850 0.6856 0.9365 0.086 Uiso 1 1 calc R
H18C H 1.2855 0.6821 1.0422 0.086 Uiso 1 1 calc R
C12 C 0.7794(14) 0.0693(12) 0.7896(15) 0.070(6) Uani 1 1 d .
H12A H 0.7348 0.0102 0.7510 0.105 Uiso 1 1 calc R
H12B H 0.8005 0.0519 0.8582 0.105 Uiso 1 1 calc R
H12C H 0.8368 0.0731 0.7735 0.105 Uiso 1 1 calc R
C7 C 0.7779(12) 0.2882(12) 0.7907(12) 0.044(4) Uani 1 1 d .
C3 C 0.6543(17) 0.8073(17) 0.5410(19) 0.103(8) Uani 1 1 d .
H3 H 0.6256 0.8530 0.4851 0.124 Uiso 1 1 calc R
C10 C 0.5741(13) 0.2992(17) 0.7130(15) 0.069(6) Uani 1 1 d .
H10 H 0.5046 0.3049 0.6853 0.083 Uiso 1 1 calc R
C13 C 1.0856(11) 0.6972(12) 0.9142(10) 0.035(3) Uani 1 1 d .
C9 C 0.6222(13) 0.1920(16) 0.7303(14) 0.065(5) Uani 1 1 d .
H9 H 0.5840 0.1250 0.7166 0.078 Uiso 1 1 calc R
C4 C 0.6248(16) 0.8185(18) 0.6134(16) 0.080(6) Uani 1 1 d .
H4 H 0.5749 0.8711 0.6086 0.096 Uiso 1 1 calc R
O1 O 0.4752(19) 0.485(3) 0.497(3) 0.179(6) Uani 1 1 d .
O2 O 0.4135(12) 0.5644(18) 0.6039(16) 0.177(9) Uani 1 1 d .

loop_
_atom_site_aniso_label
_atom_site_aniso_U_11
_atom_site_aniso_U_22
_atom_site_aniso_U_33
_atom_site_aniso_U_23
_atom_site_aniso_U_13
_atom_site_aniso_U_12
Bi1 0.0434(3) 0.0352(3) 0.0423(3) 0.0003(3) 0.0184(3) -0.0002(3)
Se3 0.0434(9) 0.0364(8) 0.0553(11) -0.0006(8) 0.0178(8) 0.0046(7)
Se2 0.0514(10) 0.0382(9) 0.0661(13) -0.0025(8) 0.0275(10) 0.0033(7)
Se1 0.0746(13) 0.0714(13) 0.0513(12) 0.0015(9) 0.0348(11) 0.0137(9)
N3 0.063(10) 0.047(8) 0.049(9) 0.000(7) 0.020(8) -0.015(7)
N2 0.035(8) 0.047(8) 0.074(11) -0.008(7) 0.028(8) 0.002(6)
N1 0.069(10) 0.052(8) 0.052(10) 0.005(7) 0.037(8) 0.005(7)
C8 0.078(13) 0.031(9) 0.058(12) 0.000(8) 0.034(11) -0.003(8)
C6 0.160 0.203 0.067(18) 0.037(17) 0.062(15) 0.063(19)
C15 0.050(11) 0.045(10) 0.062(13) -0.006(9) 0.018(10) -0.017(8)
C16 0.077(13) 0.049(10) 0.075(14) 0.011(9) 0.040(12) 0.006(10)
C17 0.042(10) 0.049(10) 0.078(14) 0.015(9) 0.028(10) 0.009(8)
C14 0.065(11) 0.050(10) 0.026(9) -0.011(7) 0.029(9) -0.006(8)
C11 0.071(13) 0.058(12) 0.048(12) 0.012(9) 0.028(11) 0.012(10)
C5 0.077(14) 0.072(13) 0.074(16) 0.009(12) 0.044(13) -0.007(11)
C1 0.060(11) 0.056(10) 0.021(9) 0.005(8) 0.011(8) 0.005(8)
C2 0.092(16) 0.109(18) 0.042(13) 0.008(11) 0.027(12) -0.014(13)
C18 0.054(11) 0.051(10) 0.077(14) -0.001(9) 0.037(10) -0.005(8)
C12 0.106(15) 0.029(9) 0.102(17) 0.003(9) 0.069(14) -0.008(9)
C7 0.064(11) 0.036(9) 0.046(10) -0.002(7) 0.037(9) 0.008(8)
C3 0.12(2) 0.073(16) 0.10(2) 0.038(14) 0.023(17) 0.053(14)
C10 0.039(10) 0.076(14) 0.088(16) 0.002(11) 0.022(11) -0.016(10)
C13 0.045(9) 0.037(8) 0.024(8) 0.002(6) 0.016(8) -0.002(7)
C9 0.062(12) 0.068(13) 0.069(14) -0.006(10) 0.030(11) -0.031(10)
C4 0.093(16) 0.081(15) 0.066(16) -0.023(13) 0.033(14) -0.005(12)
O1 0.200 0.170 0.110 0.067(12) 0.00(2) -0.103(17)
O2 0.102(14) 0.23(2) 0.22(2) 0.101(18) 0.080(16) 0.080(14)

loop_
_atom_type_symbol
_atom_type_description
_atom_type_scat_dispersion_real
_atom_type_scat_dispersion_imag
_atom_type_scat_source
C C 0.0033 0.0016 'International Tables Vol C Tables 4.2.6.8 and 6.1.1.4'
H H 0.0000 0.0000 'International Tables Vol C Tables 4.2.6.8 and 6.1.1.4'
N N 0.0061 0.0033 'International Tables Vol C Tables 4.2.6.8 and 6.1.1.4'
Se Se -0.0929 2.2259 'International Tables Vol C Tables 4.2.6.8 and 6.1.1.4'
Bi Bi -4.1077 10.2566 'International Tables Vol C Tables 4.2.6.8 and 6.1.1.4'
O O 0.0106 0.0060 'International Tables Vol C Tables 4.2.6.8 and 6.1.1.4'

loop_
_geom_angle_atom_site_label_1
_geom_angle_atom_site_label_2
_geom_angle_atom_site_label_3
_geom_angle
N2 Bi1 Se1 89.0(3)
N2 Bi1 N3 155.4(4)
Se1 Bi1 N3 83.5(3)
N2 Bi1 Se2 61.1(3)
Se1 Bi1 Se2 92.68(6)
N3 Bi1 Se2 142.3(3)
N2 Bi1 Se3 144.5(3)
Se1 Bi1 Se3 91.68(6)
N3 Bi1 Se3 59.4(3)
Se2 Bi1 Se3 83.35(5)
C13 Se3 Bi1 86.2(4)
C7 Se2 Bi1 83.7(4)
C1 Se1 Bi1 89.5(5)
C13 N3 C17 119.2(13)
C13 N3 Bi1 100.8(9)
C17 N3 Bi1 139.7(11)
C7 N2 C11 117.4(14)
C7 N2 Bi1 101.6(9)
C11 N2 Bi1 141.0(11)
C5 N1 C1 119.2(15)
C9 C8 C7 116.0(15)
C9 C8 C12 122.0(15)
C7 C8 C12 121.8(16)
C2 C6 H6A 109.5
C2 C6 H6B 109.5
H6A C6 H6B 109.5
C2 C6 H6C 109.5
H6A C6 H6C 109.5
H6B C6 H6C 109.5
C14 C15 C16 120.2(15)
C14 C15 H15 119.9
C16 C15 H15 119.9
C17 C16 C15 119.9(16)
C17 C16 H16 120.0
C15 C16 H16 120.0
C16 C17 N3 120.9(15)
C16 C17 H17 119.5
N3 C17 H17 119.5
C15 C14 C13 117.7(15)
C15 C14 C18 122.2(14)
C13 C14 C18 120.1(13)
N2 C11 C10 123.7(16)
N2 C11 H11 118.1
C10 C11 H11 118.1
N1 C5 C4 122.8(19)
N1 C5 H5 118.6
C4 C5 H5 118.6
N1 C1 C2 121.4(16)
N1 C1 Se1 116.3(11)
C2 C1 Se1 122.2(14)
C1 C2 C3 116.3(18)
C1 C2 C6 120(2)
C3 C2 C6 124(2)
C14 C18 H18A 109.5
C14 C18 H18B 109.5
H18A C18 H18B 109.5
C14 C18 H18C 109.5
H18A C18 H18C 109.5
H18B C18 H18C 109.5
C8 C12 H12A 109.5
C8 C12 H12B 109.5
H12A C12 H12B 109.5
C8 C12 H12C 109.5
H12A C12 H12C 109.5
H12B C12 H12C 109.5
N2 C7 C8 124.5(15)
N2 C7 Se2 113.5(11)
C8 C7 Se2 121.9(12)
C4 C3 C2 121(2)
C4 C3 H3 119.7
C2 C3 H3 119.7
C11 C10 C9 117.2(16)
C11 C10 H10 121.4
C9 C10 H10 121.4
N3 C13 C14 121.8(13)
N3 C13 Se3 113.5(10)
C14 C13 Se3 124.7(11)
C8 C9 C10 121.2(15)
C8 C9 H9 119.4
C10 C9 H9 119.4
C3 C4 C5 119(2)
C3 C4 H4 120.3
C5 C4 H4 120.3

loop_
_geom_bond_atom_site_label_1
_geom_bond_atom_site_label_2
_geom_bond_distance
_geom_bond_site_symmetry_2
Bi1 N2 2.616(12) .
Bi1 Se1 2.683(2) .
Bi1 N3 2.724(12) .
Bi1 Se2 2.7426(16) .
Bi1 Se3 2.7863(17) .
Se3 C13 1.892(14) .
Se2 C7 1.908(15) .
Se1 C1 1.893(16) .
N3 C13 1.358(17) .
N3 C17 1.363(19) .
N2 C7 1.331(16) .
N2 C11 1.352(19) .
N1 C5 1.32(2) .
N1 C1 1.331(18) .
C8 C9 1.39(2) .
C8 C7 1.40(2) .
C8 C12 1.51(2) .
C6 C2 1.52(3) .
C6 H6A 0.9600 .
C6 H6B 0.9600 .
C6 H6C 0.9600 .
C15 C14 1.377(19) .
C15 C16 1.39(2) .
C15 H15 0.9300 .
C16 C17 1.36(2) .
C16 H16 0.9300 .
C17 H17 0.9300 .
C14 C13 1.393(19) .
C14 C18 1.54(2) .
C11 C10 1.37(2) .
C11 H11 0.9300 .
C5 C4 1.38(3) .
C5 H5 0.9300 .
C1 C2 1.42(2) .
C2 C3 1.42(3) .
C18 H18A 0.9600 .
C18 H18B 0.9600 .
C18 H18C 0.9600 .
C12 H12A 0.9600 .
C12 H12B 0.9600 .
C12 H12C 0.9600 .
C3 C4 1.32(3) .
C3 H3 0.9300 .
C10 C9 1.40(2) .
C10 H10 0.9300 .
C9 H9 0.9300 .
C4 H4 0.9300 .
O1 O1 0.78(4) 3_666
